data_7062976
loop_
_publ_author_name
'Geng, Yanxue'
'Sun, Weijun'
'Zhang, Weixu'
'Li, Mengyao'
'Wang, Guo'
'Wang, Jianchun'

_publ_section_title
;
 A new class of unique quinoidal-like imidazoliumyl tetrazinides:
 synthesis, structure, and mechanism
;
_journal_issue 8
_journal_name_full 'New Journal of Chemistry'
_journal_page_first 3467
_journal_page_last 3471
_journal_paper_doi 10.1039/D3NJ04766K
_journal_volume 48
_journal_year 2024
_chemical_formula_moiety 'C15 H10 N6 O, C4 H8 O'
_chemical_formula_sum 'C19 H18 N6 O2'
_chemical_formula_weight 362.39
_space_group_crystal_system monoclinic
_space_group_IT_number 14
_space_group_name_Hall '-P 2ybc'
_space_group_name_H-M_alt 'P 1 21/c 1'
_atom_sites_solution_hydrogens geom
_atom_sites_solution_primary dual
_audit_creation_date 2021-01-18
_audit_creation_method
;
Olex2 1.2
(compiled 2018.05.29 svn.r3508 for OlexSys, GUI svn.r5506)
;
_audit_update_record
;
2023-09-18 deposited with the CCDC.	2024-01-08 downloaded from the CCDC.
;
_cell_angle_alpha 90
_cell_angle_beta 105.501(7)
_cell_angle_gamma 90
_cell_formula_units_Z 4
_cell_length_a 14.0018(9)
_cell_length_b 10.3586(5)
_cell_length_c 12.8117(8)
_cell_measurement_reflns_used 4187
_cell_measurement_temperature 294.61(10)
_cell_measurement_theta_max 69.7760
_cell_measurement_theta_min 5.3610
_cell_volume 1790.61(19)
_computing_cell_refinement 'CrysAlisPro 1.171.39.22a (Rigaku OD, 2015)'
_computing_data_collection 'CrysAlisPro 1.171.39.22a (Rigaku OD, 2015)'
_computing_data_reduction 'CrysAlisPro 1.171.39.22a (Rigaku OD, 2015)'
_computing_molecular_graphics 'Olex2 (Dolomanov et al., 2009)'
_computing_publication_material 'Olex2 (Dolomanov et al., 2009)'
_computing_structure_refinement 'ShelXL (Sheldrick, 2015)'
_computing_structure_solution 'ShelXT (Sheldrick, 2015)'
_diffrn_ambient_environment air
_diffrn_ambient_temperature 294.61(10)
_diffrn_detector 'CCD plate'
_diffrn_measured_fraction_theta_full 0.975
_diffrn_measured_fraction_theta_max 0.998
_diffrn_measurement_details
;
List of Runs (angles in degrees, time in seconds):

  # Type    Start    End  Width  t~exp~   \w     \q     \k     \f   Frames
#--------------------------------------------------------------------------
  1  \w    -89.00  20.00   0.50    1.00    --    0.00 -57.00 -30.00  218
  2  \w     21.00  88.00   0.50    1.00    --    0.00  19.00 -30.00  134
  3  \w     23.00  88.00   0.50    1.00    --    0.00  19.00-120.00  130
  4  \w     20.00  46.00   0.50    1.00    --    0.00  37.00   0.00   52
  5  \w      5.00  50.00   0.50    7.00    --   94.00 -15.00   0.00   90
  6  \w     21.00  46.00   0.50    7.00    --   94.00 -61.00 150.00   50
  7  \w     81.00 183.00   0.50    7.00    --   94.00  45.00 -90.00  204
  8  \w     79.00 174.00   0.50    7.00    --   94.00  61.00 120.00  190
  9  \w     39.00 104.00   0.50    7.00    --   94.00 -30.00   0.00  130
 10  \w     85.00 120.00   0.50    7.00    --   94.00  15.00 -90.00   70
 11  \w     61.00 109.00   0.50    7.00    --   94.00 -61.00 150.00   96
 12  \w      5.00 101.00   0.50    7.00    --   94.00 -45.00   0.00  192
 13  \w    104.00 129.00   0.50    7.00    --   94.00  77.00 -30.00   50
 14  \w     77.00 102.00   0.50    7.00    --   94.00  77.00 -30.00   50
;
_diffrn_measurement_device 'four-circle diffractometer'
_diffrn_measurement_device_type 'XtaLAB Pro: Kappa dual home/near'
_diffrn_measurement_method '\w scans'
_diffrn_orient_matrix_type 'CrysAlisPro convention (1999,Acta A55,543-557)'
_diffrn_orient_matrix_UB_11 -0.1114107000
_diffrn_orient_matrix_UB_12 0.0270713000
_diffrn_orient_matrix_UB_13 -0.0468164000
_diffrn_orient_matrix_UB_21 0.0246878000
_diffrn_orient_matrix_UB_22 0.1133886000
_diffrn_orient_matrix_UB_23 -0.0660527000
_diffrn_orient_matrix_UB_31 -0.0023710000
_diffrn_orient_matrix_UB_32 -0.0923475000
_diffrn_orient_matrix_UB_33 -0.0950244000
_diffrn_radiation_monochromator graphite
_diffrn_radiation_probe x-ray
_diffrn_radiation_type CuK\a
_diffrn_radiation_wavelength 1.54184
_diffrn_reflns_av_R_equivalents 0.0464
_diffrn_reflns_av_unetI/netI 0.0338
_diffrn_reflns_Laue_measured_fraction_full 0.975
_diffrn_reflns_Laue_measured_fraction_max 0.998
_diffrn_reflns_limit_h_max 16
_diffrn_reflns_limit_h_min -16
_diffrn_reflns_limit_k_max 12
_diffrn_reflns_limit_k_min -12
_diffrn_reflns_limit_l_max 14
_diffrn_reflns_limit_l_min -15
_diffrn_reflns_number 9859
_diffrn_reflns_point_group_measured_fraction_full 0.975
_diffrn_reflns_point_group_measured_fraction_max 0.998
_diffrn_reflns_theta_full 67.684
_diffrn_reflns_theta_max 66.559
_diffrn_reflns_theta_min 5.384
_diffrn_source 'fine-focus sealed X-ray tube'
_diffrn_source_type 'Enhance (Cu) X-ray Source'
_exptl_absorpt_coefficient_mu 0.752
_exptl_absorpt_correction_T_max 1.00000
_exptl_absorpt_correction_T_min 0.78543
_exptl_absorpt_correction_type multi-scan
_exptl_absorpt_process_details
;
CrysAlisPro 1.171.39.22a (Rigaku Oxford Diffraction, 2015)
Empirical absorption correction using spherical harmonics,
 implemented in SCALE3 ABSPACK scaling algorithm.
;
_exptl_crystal_colour 'clear light violet'
_exptl_crystal_colour_lustre clear
_exptl_crystal_colour_modifier light
_exptl_crystal_colour_primary violet
_exptl_crystal_density_diffrn 1.344
_exptl_crystal_description block
_exptl_crystal_F_000 760
_exptl_crystal_size_max 0.25
_exptl_crystal_size_mid 0.22
_exptl_crystal_size_min 0.21
_refine_diff_density_max 0.477
_refine_diff_density_min -0.207
_refine_diff_density_rms 0.055
_refine_ls_extinction_method none
_refine_ls_goodness_of_fit_ref 1.056
_refine_ls_hydrogen_treatment constr
_refine_ls_matrix_type full
_refine_ls_number_parameters 244
_refine_ls_number_reflns 3158
_refine_ls_number_restraints 2
_refine_ls_restrained_S_all 1.056
_refine_ls_R_factor_all 0.1201
_refine_ls_R_factor_gt 0.0954
_refine_ls_shift/su_max 0.000
_refine_ls_shift/su_mean 0.000
_refine_ls_structure_factor_coef Fsqd
_refine_ls_weighting_details
;
 w=1/[\s^2^(Fo^2^)+(0.1493P)^2^+0.9538P]
 where P=(Fo^2^+2Fc^2^)/3
;
_refine_ls_weighting_scheme calc
_refine_ls_wR_factor_gt 0.2801
_refine_ls_wR_factor_ref 0.2988
_reflns_Friedel_coverage 0.000
_reflns_number_gt 2127
_reflns_number_total 3158
_reflns_threshold_expression 'I > 2\s(I)'
_cod_data_source_file d3nj04766k2.cif
_cod_data_source_block swj-3
_cod_depositor_comments 'Adding full bibliography for 7062975--7062979.cif.'
_cod_database_code 7062976
_shelxl_version_number 2013-2
_chemical_oxdiff_formula 'C1 N1 O1 H1'
_shelx_space_group_comment
;
The symmetry employed for this shelxl refinement is uniquely defined
by the following loop, which should always be used as a source of
symmetry information in preference to the above space-group names.
They are only intended as comments.
;
_reflns_odcompleteness_completeness 99.91
_reflns_odcompleteness_iscentric 1
_reflns_odcompleteness_theta 66.97
_olex2_refinement_description
;
1. Fixed Uiso
 At 1.2 times of:
  All C(H) groups, All C(H,H) groups
2. Restrained distances
 O6-C3
 2.1 with sigma of 0.002
 C3-C0AA
 1.4 with sigma of 0.002
3.a Secondary CH2 refined with riding coordinates:
 C3(H3A,H3B), C1(H1A,H1B), C0AA(H0AA,H0AB), C2(H2A,H2B)
3.b Aromatic/amide H refined with riding coordinates:
 C008(H008), C00C(H00C), C00D(H00D), C00F(H00F), C00H(H00H), C00I(H00I),
 C00J(H00J), C00K(H00K), C00L(H00L), C00M(H00M)
;
_olex2_submission_special_instructions 'No special instructions were received'
_oxdiff_exptl_absorpt_empirical_details
;
Empirical correction (ABSPACK) includes:
- Absorption correction using spherical harmonics
- Frame scaling
;
_oxdiff_exptl_absorpt_empirical_full_max 3.063
_oxdiff_exptl_absorpt_empirical_full_min 0.311

loop_
_space_group_symop_operation_xyz
'x, y, z'
'-x, y+1/2, -z+1/2'
'-x, -y, -z'
'x, -y-1/2, z-1/2'

loop_
_atom_site_label
_atom_site_type_symbol
_atom_site_fract_x
_atom_site_fract_y
_atom_site_fract_z
_atom_site_U_iso_or_equiv
_atom_site_adp_type
_atom_site_occupancy
_atom_site_site_symmetry_order
_atom_site_calc_flag
_atom_site_refinement_flags_posn
_atom_site_refinement_flags_adp
_atom_site_refinement_flags_occupancy
_atom_site_disorder_assembly
_atom_site_disorder_group
N001 N 0.5366(2) 0.2221(3) 0.3741(2) 0.0699(8) Uani 1 1 d . . . . .
N002 N 0.6272(2) 0.2258(3) 0.2624(2) 0.0743(8) Uani 1 1 d . . . . .
N003 N 0.4616(2) 0.1798(3) 0.5123(3) 0.0826(10) Uani 1 1 d . . . . .
O004 O 0.3696(3) 0.3988(3) 0.6583(3) 0.1130(12) Uani 1 1 d . . . . .
N005 N 0.4136(2) 0.2207(3) 0.5820(3) 0.0849(10) Uani 1 1 d . . . . .
N006 N 0.4364(3) 0.3766(3) 0.4215(3) 0.1091(14) Uani 1 1 d . . . . .
C007 C 0.4774(3) 0.2630(3) 0.4422(3) 0.0707(9) Uani 1 1 d . . . . .
C008 C 0.5763(3) 0.2975(3) 0.3144(3) 0.0743(10) Uani 1 1 d . . . . .
H008 H 0.5696 0.3868 0.3094 0.089 Uiso 1 1 calc R . . . .
C009 C 0.3914(3) 0.3492(4) 0.5805(3) 0.0808(11) Uani 1 1 d . . . . .
N00A N 0.3889(4) 0.4208(4) 0.4902(3) 0.1152(15) Uani 1 1 d . . . . .
C00B C 0.6817(3) 0.2713(4) 0.1890(3) 0.0762(10) Uani 1 1 d . . . . .
C00C C 0.6188(3) 0.0982(3) 0.2918(4) 0.0861(12) Uani 1 1 d . . . . .
H00C H 0.6470 0.0271 0.2672 0.103 Uiso 1 1 calc R . . . .
C00D C 0.5637(3) 0.0957(3) 0.3609(4) 0.0855(12) Uani 1 1 d . . . . .
H00D H 0.5463 0.0230 0.3943 0.103 Uiso 1 1 calc R . . . .
C00E C 0.7738(3) 0.2331(5) 0.0592(3) 0.0873(12) Uani 1 1 d . . . . .
C00F C 0.7166(3) 0.1879(4) 0.1272(3) 0.0814(11) Uani 1 1 d . . . . .
H00F H 0.7031 0.1002 0.1295 0.098 Uiso 1 1 calc R . . . .
C00G C 0.7939(4) 0.3637(5) 0.0561(3) 0.0970(13) Uani 1 1 d . . . . .
C00H C 0.7534(4) 0.4485(5) 0.1191(4) 0.1129(16) Uani 1 1 d . . . . .
H00H H 0.7641 0.5368 0.1152 0.136 Uiso 1 1 calc R . . . .
C00I C 0.6995(4) 0.4047(4) 0.1853(4) 0.0999(14) Uani 1 1 d . . . . .
H00I H 0.6746 0.4619 0.2275 0.120 Uiso 1 1 calc R . . . .
C00J C 0.8116(4) 0.1484(5) -0.0075(4) 0.1101(16) Uani 1 1 d . . . . .
H00J H 0.7969 0.0608 -0.0081 0.132 Uiso 1 1 calc R . . . .
C00K C 0.8682(4) 0.1928(7) -0.0697(4) 0.1169(17) Uani 1 1 d . . . . .
H00K H 0.8930 0.1356 -0.1120 0.140 Uiso 1 1 calc R . . . .
C00L C 0.8530(4) 0.4087(6) -0.0105(4) 0.1189(17) Uani 1 1 d . . . . .
H00L H 0.8668 0.4963 -0.0129 0.143 Uiso 1 1 calc R . . . .
C00M C 0.8897(4) 0.3231(7) -0.0711(4) 0.125(2) Uani 1 1 d . . . . .
H00M H 0.9295 0.3527 -0.1137 0.150 Uiso 1 1 calc R . . . .
O6 O 1.1412(13) 0.1254(11) -0.2340(15) 0.508(17) Uani 1 1 d D . . . .
C3 C 1.0572(6) 0.2954(12) -0.2708(11) 0.240(5) Uani 1 1 d D . . . .
H3A H 1.0428 0.3858 -0.2623 0.287 Uiso 1 1 calc R . . . .
H3B H 0.9956 0.2509 -0.3035 0.287 Uiso 1 1 calc R . . . .
C1 C 1.1249(8) 0.2822(13) -0.3374(7) 0.220(4) Uani 1 1 d . . . . .
H1A H 1.1541 0.3647 -0.3472 0.264 Uiso 1 1 calc R . . . .
H1B H 1.0915 0.2469 -0.4079 0.264 Uiso 1 1 calc R . . . .
C0AA C 1.1038(10) 0.2407(18) -0.1702(8) 0.378(15) Uani 1 1 d D . . . .
H0AA H 1.0583 0.2132 -0.1292 0.454 Uiso 1 1 calc R . . . .
H0AB H 1.1570 0.2930 -0.1261 0.454 Uiso 1 1 calc R . . . .
C2 C 1.2005(9) 0.1922(13) -0.2758(13) 0.254(6) Uani 1 1 d . . . . .
H2A H 1.2299 0.1406 -0.3223 0.305 Uiso 1 1 calc R . . . .
H2B H 1.2520 0.2355 -0.2213 0.305 Uiso 1 1 calc R . . . .

loop_
_atom_site_aniso_label
_atom_site_aniso_U_11
_atom_site_aniso_U_22
_atom_site_aniso_U_33
_atom_site_aniso_U_23
_atom_site_aniso_U_13
_atom_site_aniso_U_12
N001 0.0823(19) 0.0505(15) 0.0772(18) -0.0029(13) 0.0221(15) 0.0005(13)
N002 0.088(2) 0.0583(17) 0.0798(19) -0.0098(14) 0.0279(16) -0.0040(14)
N003 0.099(2) 0.0510(16) 0.108(2) 0.0041(16) 0.045(2) 0.0026(14)
O004 0.166(3) 0.0769(19) 0.118(2) -0.0160(17) 0.076(2) 0.0018(19)
N005 0.098(2) 0.0621(18) 0.109(2) 0.0046(16) 0.052(2) 0.0060(16)
N006 0.158(4) 0.079(2) 0.108(3) 0.026(2) 0.065(3) 0.045(2)
C007 0.081(2) 0.0534(18) 0.079(2) -0.0039(17) 0.0229(18) 0.0037(16)
C008 0.098(3) 0.0538(19) 0.074(2) -0.0032(16) 0.028(2) 0.0039(17)
C009 0.092(3) 0.061(2) 0.095(3) -0.002(2) 0.036(2) 0.0061(18)
N00A 0.167(4) 0.082(2) 0.116(3) 0.021(2) 0.071(3) 0.053(2)
C00B 0.090(2) 0.068(2) 0.072(2) -0.0051(17) 0.0247(19) -0.0049(18)
C00C 0.104(3) 0.054(2) 0.109(3) -0.0110(19) 0.043(2) -0.0020(19)
C00D 0.102(3) 0.0499(19) 0.114(3) -0.0078(19) 0.045(3) -0.0040(18)
C00E 0.084(2) 0.102(3) 0.076(2) -0.017(2) 0.020(2) -0.005(2)
C00F 0.089(3) 0.076(2) 0.082(2) -0.0186(19) 0.029(2) -0.0087(19)
C00G 0.115(3) 0.101(3) 0.079(3) 0.000(2) 0.034(2) -0.010(3)
C00H 0.167(5) 0.081(3) 0.107(3) 0.004(3) 0.065(4) -0.007(3)
C00I 0.148(4) 0.071(2) 0.096(3) -0.001(2) 0.058(3) -0.002(3)
C00J 0.108(3) 0.125(4) 0.108(3) -0.034(3) 0.048(3) -0.009(3)
C00K 0.110(4) 0.146(5) 0.106(4) -0.027(3) 0.047(3) -0.013(3)
C00L 0.140(4) 0.129(4) 0.104(4) 0.006(3) 0.060(3) -0.020(3)
C00M 0.119(4) 0.174(6) 0.094(4) 0.007(4) 0.050(3) -0.011(4)
O6 0.85(5) 0.295(16) 0.399(18) 0.094(13) 0.21(3) -0.14(2)
C3 0.125(6) 0.353(16) 0.252(12) -0.027(12) 0.071(8) 0.035(8)
C1 0.165(8) 0.323(15) 0.156(7) 0.016(8) 0.018(6) 0.015(9)
C0AA 0.308(18) 0.70(4) 0.152(9) -0.110(16) 0.109(11) -0.24(2)
C2 0.192(9) 0.249(14) 0.306(16) -0.037(11) 0.043(11) 0.083(10)

loop_
_atom_type_symbol
_atom_type_description
_atom_type_scat_dispersion_real
_atom_type_scat_dispersion_imag
_atom_type_scat_source
C C 0.0181 0.0091 'International Tables Vol C Tables 4.2.6.8 and 6.1.1.4'
H H 0.0000 0.0000 'International Tables Vol C Tables 4.2.6.8 and 6.1.1.4'
N N 0.0311 0.0180 'International Tables Vol C Tables 4.2.6.8 and 6.1.1.4'
O O 0.0492 0.0322 'International Tables Vol C Tables 4.2.6.8 and 6.1.1.4'

loop_
_geom_angle_atom_site_label_1
_geom_angle_atom_site_label_2
_geom_angle_atom_site_label_3
_geom_angle
_geom_angle_site_symmetry_1
_geom_angle_site_symmetry_3
_geom_angle_publ_flag
C008 N001 C007 125.9(3) . . ?
C008 N001 C00D 108.6(3) . . ?
C00D N001 C007 125.5(3) . . ?
C008 N002 C00B 126.5(3) . . ?
C008 N002 C00C 107.6(3) . . ?
C00C N002 C00B 126.0(3) . . ?
C007 N003 N005 117.6(3) . . ?
N003 N005 C009 117.2(3) . . ?
C007 N006 N00A 116.8(3) . . ?
N003 C007 N001 117.4(3) . . ?
N003 C007 N006 126.0(4) . . ?
N006 C007 N001 116.3(3) . . ?
N001 C008 N002 109.1(3) . . ?
O004 C009 N005 120.0(4) . . ?
O004 C009 N00A 120.2(4) . . ?
N00A C009 N005 119.7(4) . . ?
N006 N00A C009 118.2(3) . . ?
C00F C00B N002 120.8(3) . . ?
C00F C00B C00I 121.0(4) . . ?
C00I C00B N002 118.2(3) . . ?
C00D C00C N002 107.9(3) . . ?
C00C C00D N001 106.9(3) . . ?
C00F C00E C00J 122.0(4) . . ?
C00G C00E C00F 119.7(4) . . ?
C00G C00E C00J 118.4(4) . . ?
C00B C00F C00E 120.2(4) . . ?
C00E C00G C00H 118.5(4) . . ?
C00E C00G C00L 119.6(5) . . ?
C00H C00G C00L 121.9(5) . . ?
C00I C00H C00G 121.7(4) . . ?
C00H C00I C00B 118.9(4) . . ?
C00K C00J C00E 121.2(5) . . ?
C00J C00K C00M 120.3(5) . . ?
C00M C00L C00G 119.9(5) . . ?
C00L C00M C00K 120.6(5) . . ?
C2 O6 C0AA 98.3(13) . . ?
C0AA C3 C1 106.8(8) . . ?
C3 C1 C2 103.6(9) . . ?
C3 C0AA O6 88.1(7) . . ?
O6 C2 C1 96.3(10) . . ?

loop_
_geom_bond_atom_site_label_1
_geom_bond_atom_site_label_2
_geom_bond_distance
_geom_bond_site_symmetry_2
_geom_bond_publ_flag
N001 C007 1.419(4) . ?
N001 C008 1.316(4) . ?
N001 C00D 1.386(4) . ?
N002 C008 1.327(4) . ?
N002 C00B 1.440(5) . ?
N002 C00C 1.387(5) . ?
N003 N005 1.322(4) . ?
N003 C007 1.306(5) . ?
O004 C009 1.230(4) . ?
N005 C009 1.366(5) . ?
N006 C007 1.305(5) . ?
N006 N00A 1.319(5) . ?
C009 N00A 1.366(5) . ?
C00B C00F 1.349(5) . ?
C00B C00I 1.407(6) . ?
C00C C00D 1.322(6) . ?
C00E C00F 1.412(6) . ?
C00E C00G 1.385(7) . ?
C00E C00J 1.421(6) . ?
C00G C00H 1.410(6) . ?
C00G C00L 1.417(6) . ?
C00H C00I 1.356(6) . ?
C00J C00K 1.347(7) . ?
C00K C00M 1.384(8) . ?
C00L C00M 1.367(8) . ?
O6 C0AA 1.612(17) . ?
O6 C2 1.301(16) . ?
C3 C1 1.441(12) . ?
C3 C0AA 1.399(2) . ?
C1 C2 1.472(13) . ?
